data_4348940
loop_
_publ_author_name
'Shao, Dong'
'Zhao, Xin-Hua'
'Zhang, Shao-Liang'
'Wu, Dong-Qing'
'Wei, Xiao-Qin'
'Wang, Xin-Yi'

_publ_section_title
;
 Structural and magnetic tuning from a field-induced single-ion magnet to
 a single-chain magnet by anions
;
_journal_issue 9
_journal_name_full 'Inorganic Chemistry Frontiers'
_journal_page_first 846
_journal_paper_doi 10.1039/C5QI00089K
_journal_volume 2
_journal_year 2015
_chemical_formula_sum 'C43 H55 Fe N9 O11 S2'
_chemical_formula_weight 993.93
_chemical_name_common C43H55FN9O11S2
_space_group_IT_number 2
_space_group_name_Hall '-P 1'
_space_group_name_H-M_alt 'P -1'
_symmetry_cell_setting triclinic
_symmetry_space_group_name_H-M 'P -1'
_atom_sites_solution_hydrogens geom
_atom_sites_solution_primary direct
_atom_sites_solution_secondary difmap
_audit_creation_method SHELXL-97
_audit_update_record
;
2015-05-28 deposited with the CCDC.
2015-07-01 downloaded from the CCDC.
;
_cell_angle_alpha 76.947(3)
_cell_angle_beta 87.749(3)
_cell_angle_gamma 85.552(3)
_cell_formula_units_Z 2
_cell_length_a 8.5081(18)
_cell_length_b 11.345(2)
_cell_length_c 24.713(5)
_cell_measurement_reflns_used 6779
_cell_measurement_temperature 296(2)
_cell_measurement_theta_max 27.29
_cell_measurement_theta_min 2.54
_cell_volume 2316.2(8)
_computing_cell_refinement 'Bruker SAINT'
_computing_data_collection 'Bruker APEX2'
_computing_data_reduction 'Bruker SAINT'
_computing_molecular_graphics 'Bruker SHELXTL'
_computing_publication_material 'Bruker SHELXTL'
_computing_structure_refinement 'SHELXL-97 (Sheldrick, 1997)'
_computing_structure_solution 'SHELXS-97 (Sheldrick, 1990)'
_diffrn_ambient_temperature 296(2)
_diffrn_measured_fraction_theta_full 0.986
_diffrn_measured_fraction_theta_max 0.986
_diffrn_measurement_device_type 'Bruker APEX-II CCD'
_diffrn_measurement_method '\f and \w scans'
_diffrn_radiation_monochromator graphite
_diffrn_radiation_source 'fine-focus sealed tube'
_diffrn_radiation_type MoK\a
_diffrn_radiation_wavelength 0.71073
_diffrn_reflns_av_R_equivalents 0.0398
_diffrn_reflns_av_sigmaI/netI 0.0594
_diffrn_reflns_limit_h_max 11
_diffrn_reflns_limit_h_min -11
_diffrn_reflns_limit_k_max 14
_diffrn_reflns_limit_k_min -10
_diffrn_reflns_limit_l_max 31
_diffrn_reflns_limit_l_min -32
_diffrn_reflns_number 20160
_diffrn_reflns_theta_full 27.54
_diffrn_reflns_theta_max 27.54
_diffrn_reflns_theta_min 1.69
_diffrn_standards_number 0
_exptl_absorpt_coefficient_mu 0.485
_exptl_absorpt_correction_T_max 0.9622
_exptl_absorpt_correction_T_min 0.7729
_exptl_absorpt_correction_type multi-scan
_exptl_absorpt_process_details 'SADABS: Bruker, 2000'
_exptl_crystal_colour black
_exptl_crystal_density_diffrn 1.425
_exptl_crystal_density_method 'not measured'
_exptl_crystal_description block
_exptl_crystal_F_000 1044
_exptl_crystal_size_max 0.56
_exptl_crystal_size_mid 0.15
_exptl_crystal_size_min 0.08
_refine_diff_density_max 1.116
_refine_diff_density_min -0.761
_refine_diff_density_rms 0.096
_refine_ls_extinction_method none
_refine_ls_goodness_of_fit_ref 1.010
_refine_ls_hydrogen_treatment constr
_refine_ls_matrix_type full
_refine_ls_number_parameters 614
_refine_ls_number_reflns 10524
_refine_ls_number_restraints 95
_refine_ls_restrained_S_all 1.226
_refine_ls_R_factor_all 0.0846
_refine_ls_R_factor_gt 0.0688
_refine_ls_shift/su_max 0.021
_refine_ls_shift/su_mean 0.000
_refine_ls_structure_factor_coef Fsqd
_refine_ls_weighting_details 'calc w=1/[\s^2^(Fo^2^)+(0.0941P)^2^+5.0967P] where P=(Fo^2^+2Fc^2^)/3'
_refine_ls_weighting_scheme calc
_refine_ls_wR_factor_gt 0.1836
_refine_ls_wR_factor_ref 0.1959
_reflns_number_gt 8400
_reflns_number_total 10524
_reflns_threshold_expression >2sigma(I)
_cod_data_source_file c5qi00089k2.cif
_cod_data_source_block Fe(LN3O2)(H2O)(MQ)
_cod_depositor_comments
;
The following automatic conversions were performed:

data item '_exptl_absorpt_correction_type' value 'multi-Scan' was
changed to 'multi-scan' in accordance with the
/home/saulius/struct/COD-crude-data/automatic-downloads/DataCite-retrospective/RSC/depositions/lib/dictionaries/cif_core.dic
dictionary named 'cif_core.dic' version 2.4.2 last updated on
2011-04-26.

data item '_symmetry_cell_setting' value 'Triclinic' was changed to
'triclinic' in accordance with the
/home/saulius/struct/COD-crude-data/automatic-downloads/DataCite-retrospective/RSC/depositions/lib/dictionaries/cif_core.dic
dictionary named 'cif_core.dic' version 2.4.2 last updated on
2011-04-26.

Automatic conversion script
Id: cif_fix_values 6909 2019-04-08 15:41:33Z antanas 
;
_cod_original_cell_volume 2316.3(8)
_cod_original_sg_symbol_H-M P-1
_cod_database_code 4348940

loop_
_symmetry_equiv_pos_as_xyz
'x, y, z'
'-x, -y, -z'

loop_
_atom_site_label
_atom_site_type_symbol
_atom_site_fract_x
_atom_site_fract_y
_atom_site_fract_z
_atom_site_U_iso_or_equiv
_atom_site_adp_type
_atom_site_occupancy
_atom_site_symmetry_multiplicity
_atom_site_calc_flag
_atom_site_refinement_flags
_atom_site_disorder_assembly
_atom_site_disorder_group
Fe1 Fe 0.26990(7) 0.82880(5) 0.13170(2) 0.02312(17) Uani 1 1 d . . .
S1 S 1.19956(12) 0.45700(9) 0.87060(4) 0.0268(2) Uani 1 1 d . . .
S2 S 1.28298(12) 0.03420(9) 0.76761(4) 0.0265(2) Uani 1 1 d . . .
O1 O 0.2715(4) 0.9378(3) 0.19801(14) 0.0405(8) Uani 1 1 d . . .
O2 O 0.2502(4) 0.7008(3) 0.21666(12) 0.0351(7) Uani 1 1 d . . .
O3 O 0.0176(4) 0.8358(3) 0.13126(14) 0.0342(7) Uani 1 1 d D . .
H3A H -0.0174 0.7758 0.1215 0.041 Uiso 1 1 d R . .
H3B H -0.0496 0.8627 0.1567 0.041 Uiso 1 1 d RD . .
O4 O 0.5184(4) 0.8192(3) 0.14032(14) 0.0348(7) Uani 1 1 d . . .
H4A H 0.5518 0.8254 0.1710 0.042 Uiso 1 1 d R . .
H4B H 0.5634 0.7526 0.1364 0.042 Uiso 1 1 d R . .
O5 O 0.4723(5) 0.7026(3) 0.84423(18) 0.0541(10) Uani 1 1 d . . .
H5D H 0.4428 0.7701 0.8231 0.065 Uiso 1 1 d R . .
H5E H 0.3909 0.6661 0.8572 0.065 Uiso 1 1 d R . .
O6 O 1.1586(5) 0.0225(5) 0.80921(15) 0.0600(12) Uani 1 1 d . . .
O7 O 1.3635(5) 0.1451(4) 0.7640(2) 0.0654(12) Uani 1 1 d . . .
O8 O 1.3907(5) -0.0704(4) 0.77282(16) 0.0573(11) Uani 1 1 d . . .
O9 O 1.0906(4) 0.3676(3) 0.89740(15) 0.0445(8) Uani 1 1 d . . .
O10 O 1.1926(5) 0.5615(4) 0.89413(16) 0.0530(10) Uani 1 1 d . . .
O11 O 1.3563(4) 0.4031(4) 0.86461(16) 0.0468(9) Uani 1 1 d . . .
N1 N 0.2711(5) 0.8407(3) 0.04428(15) 0.0314(8) Uani 1 1 d . . .
N2 N 0.2839(4) 0.6448(3) 0.11933(15) 0.0280(7) Uani 1 1 d . . .
N3 N 0.2720(5) 1.0227(3) 0.08936(17) 0.0368(9) Uani 1 1 d . . .
N4 N 0.8885(4) 0.6174(3) 0.65145(15) 0.0282(7) Uani 1 1 d . . .
N5 N 0.8972(4) 0.5416(3) 0.62094(15) 0.0292(7) Uani 1 1 d . . .
N6 N 0.5551(4) 0.6466(3) 0.42561(15) 0.0292(7) Uani 1 1 d . . .
N7 N 0.9582(7) 0.1575(5) 0.5508(3) 0.0252(14) Uani 0.656(15) 1 d PDU A 1
N8 N 0.8827(8) 0.0771(7) 0.5402(3) 0.0252(14) Uani 0.656(15) 1 d PDU A 1
N7' N 0.9192(11) 0.1423(9) 0.5241(5) 0.013(3) Uani 0.344(15) 1 d P A 2
N8' N 0.9082(11) 0.0519(10) 0.5660(5) 0.016(3) Uani 0.344(15) 1 d P A 2
N9 N 0.5344(4) 0.1959(3) 0.34355(14) 0.0297(8) Uani 1 1 d . . .
C1 C 0.2412(10) 0.8547(7) -0.0667(2) 0.071(2) Uani 1 1 d . . .
H1 H 0.2306 0.8592 -0.1045 0.086 Uiso 1 1 calc R . .
C2 C 0.2455(8) 0.7432(6) -0.0298(2) 0.0584(16) Uani 1 1 d . . .
H2 H 0.2368 0.6725 -0.0423 0.070 Uiso 1 1 calc R . .
C3 C 0.2632(6) 0.7388(5) 0.0260(2) 0.0384(10) Uani 1 1 d . . .
C4 C 0.2720(5) 0.6266(4) 0.0715(2) 0.0371(10) Uani 1 1 d . . .
C5 C 0.2640(8) 0.5048(5) 0.0584(3) 0.0568(15) Uani 1 1 d . . .
H5A H 0.2998 0.4427 0.0895 0.085 Uiso 1 1 calc R . .
H5B H 0.3299 0.5000 0.0264 0.085 Uiso 1 1 calc R . .
H5C H 0.1571 0.4935 0.0508 0.085 Uiso 1 1 calc R . .
C6 C 0.2860(6) 0.5438(4) 0.1687(2) 0.0402(12) Uani 1 1 d . . .
H6A H 0.3588 0.4780 0.1623 0.048 Uiso 1 1 calc R . .
H6B H 0.1818 0.5137 0.1757 0.048 Uiso 1 1 calc R . .
C7 C 0.3354(5) 0.5864(5) 0.2177(2) 0.0408(12) Uani 1 1 d . . .
H7A H 0.3112 0.5284 0.2517 0.049 Uiso 1 1 calc R . .
H7B H 0.4480 0.5956 0.2157 0.049 Uiso 1 1 calc R . .
C8 C 0.2852(6) 0.7513(6) 0.26265(19) 0.0473(14) Uani 1 1 d . . .
H8A H 0.3983 0.7507 0.2663 0.057 Uiso 1 1 calc R . .
H8B H 0.2413 0.7044 0.2969 0.057 Uiso 1 1 calc R . .
C9 C 0.2128(6) 0.8788(6) 0.2511(2) 0.0499(14) Uani 1 1 d . . .
H9A H 0.0987 0.8792 0.2509 0.060 Uiso 1 1 calc R . .
H9B H 0.2417 0.9199 0.2792 0.060 Uiso 1 1 calc R . .
C10 C 0.2143(7) 1.0627(5) 0.1802(3) 0.0545(15) Uani 1 1 d . . .
H10A H 0.2433 1.1091 0.2063 0.065 Uiso 1 1 calc R . .
H10B H 0.1003 1.0693 0.1776 0.065 Uiso 1 1 calc R . .
C11 C 0.2901(8) 1.1095(5) 0.1236(3) 0.0520(14) Uani 1 1 d . . .
H11A H 0.2397 1.1879 0.1063 0.062 Uiso 1 1 calc R . .
H11B H 0.4010 1.1191 0.1276 0.062 Uiso 1 1 calc R . .
C12 C 0.2780(6) 1.0516(4) 0.0360(2) 0.0411(11) Uani 1 1 d . . .
C13 C 0.2973(9) 1.1768(5) 0.0008(3) 0.0637(17) Uani 1 1 d . . .
H13A H 0.1953 1.2163 -0.0093 0.096 Uiso 1 1 calc R . .
H13B H 0.3577 1.1707 -0.0322 0.096 Uiso 1 1 calc R . .
H13C H 0.3510 1.2231 0.0214 0.096 Uiso 1 1 calc R . .
C14 C 0.2661(6) 0.9486(5) 0.0087(2) 0.0396(11) Uani 1 1 d . . .
C15 C 0.2523(8) 0.9594(6) -0.0481(2) 0.0575(16) Uani 1 1 d . . .
H15 H 0.2506 1.0348 -0.0727 0.069 Uiso 1 1 calc R . .
C16 C 1.1902(4) 0.0569(4) 0.70296(15) 0.0236(8) Uani 1 1 d U A .
C17 C 1.1161(5) -0.0374(5) 0.6902(2) 0.0347(10) Uani 1 1 d U . .
H17 H 1.1210 -0.1142 0.7137 0.042 Uiso 1 1 calc R . .
C18 C 1.0330(6) -0.0129(7) 0.6402(3) 0.0610(17) Uani 1 1 d U A .
H18 H 0.9813 -0.0739 0.6304 0.073 Uiso 1 1 calc R . .
C19 C 1.0282(7) 0.1033(8) 0.6054(2) 0.069(2) Uani 1 1 d DU . .
C20 C 1.1036(7) 0.1921(7) 0.6192(2) 0.0629(19) Uani 1 1 d U A .
H20 H 1.0999 0.2689 0.5958 0.075 Uiso 1 1 calc R . .
C21 C 1.1849(6) 0.1698(5) 0.6670(2) 0.0411(12) Uani 1 1 d U . .
H21 H 1.2379 0.2315 0.6757 0.049 Uiso 1 1 calc R A .
C22 C 0.8108(5) 0.1248(5) 0.48493(18) 0.0346(10) Uani 1 1 d DU . .
C23 C 0.7074(5) 0.0421(4) 0.47716(17) 0.0315(9) Uani 1 1 d . A .
H23 H 0.6997 -0.0300 0.5037 0.038 Uiso 1 1 calc R . .
C24 C 0.6156(5) 0.0650(4) 0.43073(17) 0.0265(8) Uani 1 1 d . . .
H24 H 0.5451 0.0090 0.4268 0.032 Uiso 1 1 calc R A .
C25 C 0.6270(4) 0.1717(4) 0.38912(15) 0.0218(7) Uani 1 1 d . A .
C26 C 0.7377(5) 0.2536(4) 0.39643(18) 0.0283(8) Uani 1 1 d . . .
H26 H 0.7501 0.3242 0.3694 0.034 Uiso 1 1 calc R A .
C27 C 0.8271(5) 0.2289(4) 0.4436(2) 0.0352(10) Uani 1 1 d . A .
H27 H 0.8998 0.2832 0.4478 0.042 Uiso 1 1 calc R . .
C28 C 0.4217(6) 0.1099(5) 0.3372(2) 0.0411(11) Uani 1 1 d . . .
H28A H 0.4771 0.0337 0.3354 0.062 Uiso 1 1 calc R . .
H28B H 0.3649 0.1409 0.3035 0.062 Uiso 1 1 calc R . .
H28C H 0.3491 0.0983 0.3683 0.062 Uiso 1 1 calc R . .
C29 C 0.5459(7) 0.3060(5) 0.3014(2) 0.0466(13) Uani 1 1 d . . .
H29A H 0.5157 0.3746 0.3171 0.070 Uiso 1 1 calc R . .
H29B H 0.4772 0.3055 0.2716 0.070 Uiso 1 1 calc R . .
H29C H 0.6526 0.3112 0.2874 0.070 Uiso 1 1 calc R . .
C30 C 1.1275(5) 0.5097(4) 0.80242(17) 0.0261(8) Uani 1 1 d . . .
C31 C 1.1333(5) 0.4298(4) 0.76655(18) 0.0275(8) Uani 1 1 d . . .
H31 H 1.1873 0.3540 0.7768 0.033 Uiso 1 1 calc R . .
C32 C 1.0599(5) 0.4631(4) 0.71650(17) 0.0286(9) Uani 1 1 d . . .
H32 H 1.0651 0.4099 0.6927 0.034 Uiso 1 1 calc R . .
C33 C 0.9768(5) 0.5769(4) 0.70079(17) 0.0270(8) Uani 1 1 d . . .
C34 C 0.9754(5) 0.6575(4) 0.73608(19) 0.0302(9) Uani 1 1 d . . .
H34 H 0.9234 0.7341 0.7257 0.036 Uiso 1 1 calc R . .
C35 C 1.0509(5) 0.6241(4) 0.78644(19) 0.0301(9) Uani 1 1 d . . .
H35 H 1.0503 0.6785 0.8096 0.036 Uiso 1 1 calc R . .
C36 C 0.8104(5) 0.5756(4) 0.57217(17) 0.0260(8) Uani 1 1 d . . .
C37 C 0.8186(5) 0.4937(4) 0.53796(19) 0.0311(9) Uani 1 1 d . . .
H37 H 0.8820 0.4220 0.5479 0.037 Uiso 1 1 calc R . .
C38 C 0.7354(5) 0.5158(4) 0.48976(18) 0.0289(9) Uani 1 1 d . . .
H38 H 0.7443 0.4594 0.4675 0.035 Uiso 1 1 calc R . .
C39 C 0.6358(5) 0.6237(3) 0.47342(17) 0.0248(8) Uani 1 1 d . . .
C40 C 0.6275(5) 0.7057(4) 0.50906(17) 0.0288(9) Uani 1 1 d . . .
H40 H 0.5626 0.7768 0.4999 0.035 Uiso 1 1 calc R . .
C41 C 0.7125(5) 0.6832(4) 0.55669(17) 0.0286(9) Uani 1 1 d . . .
H41 H 0.7056 0.7395 0.5790 0.034 Uiso 1 1 calc R . .
C42 C 0.4403(6) 0.7494(4) 0.4112(2) 0.0385(11) Uani 1 1 d . . .
H42A H 0.3574 0.7423 0.4390 0.058 Uiso 1 1 calc R . .
H42B H 0.3969 0.7508 0.3758 0.058 Uiso 1 1 calc R . .
H42C H 0.4908 0.8231 0.4093 0.058 Uiso 1 1 calc R . .
C43 C 0.5702(6) 0.5616(4) 0.38950(18) 0.0330(9) Uani 1 1 d . . .
H43A H 0.6794 0.5475 0.3799 0.049 Uiso 1 1 calc R . .
H43B H 0.5122 0.5947 0.3563 0.049 Uiso 1 1 calc R . .
H43C H 0.5289 0.4865 0.4084 0.049 Uiso 1 1 calc R . .

loop_
_atom_site_aniso_label
_atom_site_aniso_U_11
_atom_site_aniso_U_22
_atom_site_aniso_U_33
_atom_site_aniso_U_23
_atom_site_aniso_U_13
_atom_site_aniso_U_12
Fe1 0.0245(3) 0.0226(3) 0.0211(3) -0.0012(2) -0.0037(2) -0.0046(2)
S1 0.0256(5) 0.0274(5) 0.0290(5) -0.0089(4) 0.0018(4) -0.0049(4)
S2 0.0252(5) 0.0307(5) 0.0247(5) -0.0088(4) -0.0056(4) 0.0007(4)
O1 0.0380(18) 0.052(2) 0.0360(17) -0.0199(15) -0.0042(14) 0.0016(16)
O2 0.0234(15) 0.0457(19) 0.0281(15) 0.0068(13) 0.0003(12) 0.0023(13)
O3 0.0264(15) 0.0330(16) 0.0438(18) -0.0092(14) -0.0063(13) -0.0005(13)
O4 0.0277(16) 0.0382(17) 0.0407(17) -0.0107(14) -0.0065(13) -0.0074(13)
O5 0.056(2) 0.0338(19) 0.073(3) -0.0120(18) -0.022(2) 0.0032(17)
O6 0.040(2) 0.113(4) 0.0275(18) -0.020(2) -0.0008(15) 0.003(2)
O7 0.063(3) 0.063(3) 0.076(3) -0.015(2) -0.024(2) -0.025(2)
O8 0.067(3) 0.057(2) 0.043(2) -0.0095(18) -0.0165(19) 0.026(2)
O9 0.042(2) 0.051(2) 0.0389(18) -0.0009(15) -0.0021(15) -0.0159(16)
O10 0.074(3) 0.046(2) 0.045(2) -0.0215(17) -0.0145(19) 0.0017(19)
O11 0.0298(18) 0.064(2) 0.047(2) -0.0139(18) -0.0023(15) -0.0002(16)
N1 0.036(2) 0.0307(19) 0.0259(17) -0.0015(14) -0.0045(14) -0.0035(15)
N2 0.0204(17) 0.0236(17) 0.039(2) -0.0031(14) -0.0017(14) -0.0044(13)
N3 0.037(2) 0.0251(18) 0.047(2) -0.0039(16) -0.0042(17) -0.0059(16)
N4 0.0275(18) 0.0263(17) 0.0297(18) -0.0037(14) 0.0045(14) -0.0061(14)
N5 0.0279(18) 0.0278(17) 0.0308(18) -0.0042(14) 0.0042(14) -0.0039(14)
N6 0.035(2) 0.0225(16) 0.0302(18) -0.0065(14) 0.0017(14) -0.0005(14)
N7 0.023(2) 0.024(2) 0.028(3) -0.0065(19) 0.0026(19) -0.0004(16)
N8 0.023(2) 0.024(2) 0.028(3) -0.0065(19) 0.0026(19) -0.0004(16)
N7' 0.017(5) 0.014(5) 0.011(6) -0.007(4) 0.000(3) -0.005(3)
N8' 0.017(5) 0.018(5) 0.012(5) 0.000(4) -0.002(4) 0.003(3)
N9 0.0314(19) 0.0339(19) 0.0235(16) -0.0065(14) -0.0050(14) 0.0019(15)
C1 0.097(5) 0.085(5) 0.031(3) -0.015(3) -0.020(3) 0.017(4)
C2 0.069(4) 0.068(4) 0.044(3) -0.025(3) -0.016(3) 0.002(3)
C3 0.039(3) 0.043(3) 0.037(2) -0.015(2) -0.0074(19) -0.001(2)
C4 0.030(2) 0.030(2) 0.054(3) -0.013(2) -0.005(2) -0.0023(18)
C5 0.066(4) 0.036(3) 0.076(4) -0.027(3) -0.010(3) -0.002(3)
C6 0.026(2) 0.022(2) 0.064(3) 0.007(2) 0.010(2) -0.0019(17)
C7 0.026(2) 0.043(3) 0.039(2) 0.018(2) 0.0053(18) 0.0036(19)
C8 0.031(2) 0.086(4) 0.020(2) -0.003(2) -0.0023(17) -0.001(3)
C9 0.035(3) 0.086(4) 0.031(2) -0.023(3) -0.004(2) 0.005(3)
C10 0.055(3) 0.049(3) 0.070(4) -0.038(3) -0.018(3) 0.009(3)
C11 0.059(4) 0.037(3) 0.066(4) -0.021(3) -0.008(3) -0.009(2)
C12 0.044(3) 0.033(2) 0.041(3) 0.005(2) -0.001(2) -0.005(2)
C13 0.082(5) 0.039(3) 0.059(4) 0.012(3) -0.004(3) -0.006(3)
C14 0.042(3) 0.039(3) 0.031(2) 0.0051(19) -0.0058(19) -0.001(2)
C15 0.077(4) 0.056(3) 0.032(3) 0.005(2) -0.010(3) 0.006(3)
C16 0.0185(17) 0.031(2) 0.0206(17) -0.0061(15) -0.0004(13) 0.0024(15)
C17 0.024(2) 0.043(2) 0.044(2) -0.026(2) -0.0035(18) 0.0028(18)
C18 0.029(2) 0.110(5) 0.066(3) -0.071(4) -0.008(2) 0.016(3)
C19 0.041(3) 0.134(6) 0.025(2) -0.022(3) -0.008(2) 0.055(4)
C20 0.044(3) 0.096(5) 0.029(2) 0.013(3) 0.005(2) 0.032(3)
C21 0.030(2) 0.044(3) 0.039(2) 0.009(2) 0.0075(19) 0.008(2)
C22 0.025(2) 0.056(3) 0.028(2) -0.025(2) -0.0074(16) 0.015(2)
C23 0.032(2) 0.038(2) 0.0209(19) -0.0026(16) 0.0040(16) 0.0069(18)
C24 0.024(2) 0.028(2) 0.028(2) -0.0078(16) 0.0040(15) -0.0055(16)
C25 0.0188(18) 0.0266(19) 0.0209(17) -0.0082(14) 0.0031(13) 0.0002(14)
C26 0.025(2) 0.026(2) 0.036(2) -0.0110(17) 0.0075(16) -0.0035(16)
C27 0.020(2) 0.040(2) 0.055(3) -0.032(2) 0.0007(19) -0.0020(18)
C28 0.033(2) 0.055(3) 0.042(3) -0.022(2) -0.011(2) -0.001(2)
C29 0.056(3) 0.046(3) 0.031(2) 0.003(2) -0.006(2) 0.009(2)
C30 0.0220(19) 0.0269(19) 0.031(2) -0.0075(16) 0.0043(15) -0.0077(15)
C31 0.026(2) 0.0238(19) 0.033(2) -0.0080(16) 0.0052(16) -0.0018(16)
C32 0.029(2) 0.029(2) 0.029(2) -0.0093(16) 0.0069(16) -0.0037(17)
C33 0.024(2) 0.0257(19) 0.031(2) -0.0032(16) 0.0051(15) -0.0079(16)
C34 0.032(2) 0.0211(19) 0.038(2) -0.0056(16) 0.0006(17) -0.0051(16)
C35 0.030(2) 0.0238(19) 0.040(2) -0.0120(17) 0.0035(17) -0.0071(16)
C36 0.0232(19) 0.0255(19) 0.0277(19) -0.0029(15) 0.0041(15) -0.0039(16)
C37 0.028(2) 0.0224(19) 0.041(2) -0.0052(17) 0.0029(17) 0.0017(16)
C38 0.030(2) 0.0232(19) 0.035(2) -0.0098(16) 0.0033(17) -0.0008(16)
C39 0.024(2) 0.0209(18) 0.0281(19) -0.0037(15) 0.0077(15) -0.0035(15)
C40 0.034(2) 0.0229(19) 0.028(2) -0.0047(15) 0.0046(16) 0.0016(16)
C41 0.032(2) 0.0235(19) 0.029(2) -0.0053(16) 0.0056(16) -0.0012(16)
C42 0.047(3) 0.030(2) 0.038(2) -0.0106(19) -0.008(2) 0.009(2)
C43 0.043(3) 0.027(2) 0.030(2) -0.0089(17) 0.0021(18) -0.0014(18)

loop_
_atom_type_symbol
_atom_type_description
_atom_type_scat_dispersion_real
_atom_type_scat_dispersion_imag
_atom_type_scat_source
C C 0.0033 0.0016 'International Tables Vol C Tables 4.2.6.8 and 6.1.1.4'
H H 0.0000 0.0000 'International Tables Vol C Tables 4.2.6.8 and 6.1.1.4'
N N 0.0061 0.0033 'International Tables Vol C Tables 4.2.6.8 and 6.1.1.4'
O O 0.0106 0.0060 'International Tables Vol C Tables 4.2.6.8 and 6.1.1.4'
S S 0.1246 0.1234 'International Tables Vol C Tables 4.2.6.8 and 6.1.1.4'
Fe Fe 0.3463 0.8444 'International Tables Vol C Tables 4.2.6.8 and 6.1.1.4'

loop_
_geom_angle_atom_site_label_1
_geom_angle_atom_site_label_2
_geom_angle_atom_site_label_3
_geom_angle
O4 Fe1 N1 96.98(14)
O4 Fe1 O3 174.67(13)
N1 Fe1 O3 88.33(14)
O4 Fe1 N2 90.57(13)
N1 Fe1 N2 72.68(14)
O3 Fe1 N2 90.55(13)
O4 Fe1 N3 90.23(14)
N1 Fe1 N3 72.09(15)
O3 Fe1 N3 91.87(14)
N2 Fe1 N3 144.59(15)
O4 Fe1 O1 82.85(13)
N1 Fe1 O1 144.30(14)
O3 Fe1 O1 93.14(13)
N2 Fe1 O1 142.87(14)
N3 Fe1 O1 72.22(15)
O4 Fe1 O2 89.22(12)
N1 Fe1 O2 144.42(14)
O3 Fe1 O2 86.16(12)
N2 Fe1 O2 72.25(13)
N3 Fe1 O2 143.15(15)
O1 Fe1 O2 71.16(13)
O10 S1 O11 114.5(3)
O10 S1 O9 113.2(3)
O11 S1 O9 112.2(2)
O10 S1 C30 105.5(2)
O11 S1 C30 106.3(2)
O9 S1 C30 104.1(2)
O8 S2 O6 114.1(3)
O8 S2 O7 112.2(3)
O6 S2 O7 111.4(3)
O8 S2 C16 107.8(2)
O6 S2 C16 106.3(2)
O7 S2 C16 104.3(2)
C9 O1 C10 114.4(4)
C9 O1 Fe1 114.9(3)
C10 O1 Fe1 114.4(3)
C8 O2 C7 112.8(4)
C8 O2 Fe1 115.0(3)
C7 O2 Fe1 111.4(2)
C14 N1 C3 120.6(4)
C14 N1 Fe1 120.5(3)
C3 N1 Fe1 118.7(3)
C4 N2 C6 121.2(4)
C4 N2 Fe1 120.0(3)
C6 N2 Fe1 118.3(3)
C12 N3 C11 122.8(4)
C12 N3 Fe1 118.9(3)
C11 N3 Fe1 117.6(3)
N5 N4 C33 112.8(3)
N4 N5 C36 115.5(4)
C39 N6 C43 120.4(4)
C39 N6 C42 121.8(4)
C43 N6 C42 117.5(4)
N8 N7 C19 104.9(7)
N7 N8 C22 107.9(7)
N8' N7' C22 105.7(9)
N7' N8' C19 94.8(7)
C25 N9 C29 120.9(4)
C25 N9 C28 119.9(4)
C29 N9 C28 119.2(4)
C2 C1 C15 120.6(5)
C1 C2 C3 118.6(6)
N1 C3 C2 120.8(5)
N1 C3 C4 113.2(4)
C2 C3 C4 125.9(5)
N2 C4 C3 114.8(4)
N2 C4 C5 125.0(5)
C3 C4 C5 120.2(5)
N2 C6 C7 109.6(4)
O2 C7 C6 107.0(4)
O2 C8 C9 107.0(4)
O1 C9 C8 106.8(4)
O1 C10 C11 106.6(4)
N3 C11 C10 108.6(4)
N3 C12 C14 114.6(4)
N3 C12 C13 125.9(5)
C14 C12 C13 119.5(5)
N1 C14 C15 121.6(5)
N1 C14 C12 113.4(4)
C15 C14 C12 125.0(5)
C1 C15 C14 117.8(5)
C21 C16 C17 120.6(4)
C21 C16 S2 120.0(4)
C17 C16 S2 119.3(3)
C16 C17 C18 117.5(5)
C19 C18 C17 120.1(6)
C20 C19 C18 120.4(5)
C20 C19 N7 105.7(7)
C18 C19 N7 133.9(8)
C20 C19 N8' 152.6(7)
C18 C19 N8' 86.8(7)
N7 C19 N8' 47.4(5)
C19 C20 C21 120.2(6)
C20 C21 C16 121.1(6)
C23 C22 C27 118.8(4)
C23 C22 N7' 140.7(6)
C27 C22 N7' 100.5(6)
C23 C22 N8 107.5(5)
C27 C22 N8 133.7(5)
N7' C22 N8 33.2(4)
C24 C23 C22 120.9(4)
C23 C24 C25 121.1(4)
N9 C25 C24 121.3(4)
N9 C25 C26 121.1(4)
C24 C25 C26 117.5(4)
C27 C26 C25 120.2(4)
C26 C27 C22 121.4(4)
C35 C30 C31 119.8(4)
C35 C30 S1 120.7(3)
C31 C30 S1 119.2(3)
C32 C31 C30 120.2(4)
C31 C32 C33 120.5(4)
C32 C33 C34 118.9(4)
C32 C33 N4 125.0(4)
C34 C33 N4 116.0(4)
C35 C34 C33 120.4(4)
C30 C35 C34 120.0(4)
C37 C36 N5 116.4(4)
C37 C36 C41 118.4(4)
N5 C36 C41 125.2(4)
C38 C37 C36 121.7(4)
C37 C38 C39 120.9(4)
N6 C39 C40 122.1(4)
N6 C39 C38 121.1(4)
C40 C39 C38 116.8(4)
C41 C40 C39 121.8(4)
C40 C41 C36 120.5(4)

loop_
_geom_bond_atom_site_label_1
_geom_bond_atom_site_label_2
_geom_bond_distance
Fe1 O4 2.125(3)
Fe1 N1 2.134(4)
Fe1 O3 2.142(3)
Fe1 N2 2.171(4)
Fe1 N3 2.214(4)
Fe1 O1 2.266(3)
Fe1 O2 2.276(3)
S1 O10 1.430(4)
S1 O11 1.440(4)
S1 O9 1.457(4)
S1 C30 1.772(4)
S2 O8 1.427(4)
S2 O6 1.439(4)
S2 O7 1.463(4)
S2 C16 1.768(4)
O1 C9 1.421(7)
O1 C10 1.438(7)
O2 C8 1.434(6)
O2 C7 1.432(6)
N1 C14 1.335(6)
N1 C3 1.340(6)
N2 C4 1.254(6)
N2 C6 1.473(6)
N3 C12 1.285(6)
N3 C11 1.456(6)
N4 N5 1.262(5)
N4 C33 1.424(6)
N5 C36 1.401(5)
N6 C39 1.354(6)
N6 C43 1.449(5)
N6 C42 1.451(5)
N7 N8 1.235(11)
N7 C19 1.479(7)
N8 C22 1.487(8)
N7' N8' 1.289(17)
N7' C22 1.418(13)
N8' C19 1.660(13)
N9 C25 1.364(5)
N9 C29 1.441(6)
N9 C28 1.457(6)
C1 C2 1.382(10)
C1 C15 1.379(10)
C2 C3 1.384(7)
C3 C4 1.495(7)
C4 C5 1.497(7)
C6 C7 1.487(8)
C8 C9 1.497(9)
C10 C11 1.516(9)
C12 C14 1.487(8)
C12 C13 1.505(7)
C14 C15 1.389(7)
C16 C21 1.383(6)
C16 C17 1.384(6)
C17 C18 1.409(7)
C18 C19 1.400(11)
C19 C20 1.346(11)
C20 C21 1.356(8)
C22 C23 1.384(7)
C22 C27 1.388(7)
C23 C24 1.378(6)
C24 C25 1.407(6)
C25 C26 1.417(6)
C26 C27 1.380(7)
C30 C35 1.387(6)
C30 C31 1.400(6)
C31 C32 1.370(6)
C32 C33 1.404(6)
C33 C34 1.398(6)
C34 C35 1.385(6)
C36 C37 1.387(6)
C36 C41 1.409(6)
C37 C38 1.373(6)
C38 C39 1.421(6)
C39 C40 1.415(6)
C40 C41 1.370(6)
